data_2220004
loop_
_publ_author_name
'Qiu, Feng'
'Zhao, Li-Mei'

_publ_section_title
;
 (<i>E</i>)-2-Chloro-<i>N</i>'-(2-hydroxy-1-naphthylmethylene)benzohydrazide
;
_journal_coeditor_code SU2067
_journal_issue 11
_journal_name_full 'Acta Crystallographica Section E'
_journal_page_first o2067
_journal_paper_doi 10.1107/S1600536808031371
_journal_volume 64
_journal_year 2008
_chemical_formula_iupac 'C18 H13 Cl N2 O2'
_chemical_formula_moiety 'C18 H13 Cl N2 O2'
_chemical_formula_sum 'C18 H13 Cl N2 O2'
_chemical_formula_weight 324.75
_chemical_name_systematic
;
(<i>E</i>)-2-Chloro-<i>N</i>'-(2-hydroxy-1-naphthylmethylene)benzohydrazide
;
_space_group_IT_number 14
_symmetry_cell_setting monoclinic
_symmetry_space_group_name_Hall '-P 2yn'
_symmetry_space_group_name_H-M 'P 1 21/n 1'
_atom_sites_solution_hydrogens geom
_atom_sites_solution_primary direct
_atom_sites_solution_secondary difmap
_audit_creation_method SHELXL-97
_cell_angle_alpha 90.00
_cell_angle_beta 112.130(3)
_cell_angle_gamma 90.00
_cell_formula_units_Z 4
_cell_length_a 7.2797(14)
_cell_length_b 29.148(6)
_cell_length_c 7.6889(16)
_cell_measurement_reflns_used 2129
_cell_measurement_temperature 298(2)
_cell_measurement_theta_max 25.3
_cell_measurement_theta_min 2.5
_cell_volume 1511.3(5)
_computing_cell_refinement 'SAINT (Bruker, 2007)'
_computing_data_collection 'SMART (Bruker, 2007)'
_computing_data_reduction 'SAINT (Bruker, 2007)'
_computing_molecular_graphics 'SHELXTL (Sheldrick, 2008)'
_computing_publication_material 'SHELXTL (Sheldrick, 2008)'
_computing_structure_refinement 'SHELXTL (Sheldrick, 2008)'
_computing_structure_solution 'SHELXTL (Sheldrick, 2008)'
_diffrn_ambient_temperature 298(2)
_diffrn_measured_fraction_theta_full 0.985
_diffrn_measured_fraction_theta_max 0.985
_diffrn_measurement_device_type 'Bruker SMART CCD area-detector'
_diffrn_measurement_method \w
_diffrn_radiation_monochromator graphite
_diffrn_radiation_source 'fine-focus sealed tube'
_diffrn_radiation_type MoK\a
_diffrn_radiation_wavelength 0.71073
_diffrn_reflns_av_R_equivalents 0.0364
_diffrn_reflns_av_sigmaI/netI 0.0428
_diffrn_reflns_limit_h_max 9
_diffrn_reflns_limit_h_min -9
_diffrn_reflns_limit_k_max 37
_diffrn_reflns_limit_k_min -31
_diffrn_reflns_limit_l_max 6
_diffrn_reflns_limit_l_min -9
_diffrn_reflns_number 8693
_diffrn_reflns_theta_full 27.00
_diffrn_reflns_theta_max 27.00
_diffrn_reflns_theta_min 2.80
_diffrn_standards_decay_% 0
_diffrn_standards_number 0
_exptl_absorpt_coefficient_mu 0.264
_exptl_absorpt_correction_T_max 0.9345
_exptl_absorpt_correction_T_min 0.9203
_exptl_absorpt_correction_type multi-scan
_exptl_absorpt_process_details '(SADABS; Bruker, 2001)'
_exptl_crystal_colour colourless
_exptl_crystal_density_diffrn 1.427
_exptl_crystal_density_method 'not measured'
_exptl_crystal_description block
_exptl_crystal_F_000 672
_exptl_crystal_size_max 0.32
_exptl_crystal_size_mid 0.27
_exptl_crystal_size_min 0.26
_refine_diff_density_max 0.207
_refine_diff_density_min -0.197
_refine_ls_extinction_method none
_refine_ls_goodness_of_fit_ref 1.035
_refine_ls_hydrogen_treatment mixed
_refine_ls_matrix_type full
_refine_ls_number_parameters 213
_refine_ls_number_reflns 3255
_refine_ls_number_restraints 1
_refine_ls_restrained_S_all 1.034
_refine_ls_R_factor_all 0.0709
_refine_ls_R_factor_gt 0.0444
_refine_ls_shift/su_max_lt 0.001
_refine_ls_shift/su_mean 0.000
_refine_ls_structure_factor_coef Fsqd
_refine_ls_weighting_details 'calc w=1/[\s^2^(Fo^2^)+(0.0421P)^2^+0.2242P] where P=(Fo^2^+2Fc^2^)/3'
_refine_ls_weighting_scheme calc
_refine_ls_wR_factor_gt 0.0931
_refine_ls_wR_factor_ref 0.1046
_reflns_number_gt 2320
_reflns_number_total 3255
_reflns_threshold_expression I>2\s(I)
_cod_data_source_file su2067.cif
_cod_data_source_block I
_cod_original_sg_symbol_H-M 'P 21/n'
_cod_database_code 2220004
_cod_database_fobs_code 2220004

loop_
_symmetry_equiv_pos_as_xyz
'x, y, z'
'-x+1/2, y+1/2, -z+1/2'
'-x, -y, -z'
'x-1/2, -y-1/2, z-1/2'

loop_
_atom_site_type_symbol
_atom_site_label
_atom_site_fract_x
_atom_site_fract_y
_atom_site_fract_z
_atom_site_U_iso_or_equiv
_atom_site_adp_type
_atom_site_calc_flag
_atom_site_refinement_flags
_atom_site_occupancy
Cl Cl1 0.90066(8) 0.109541(17) 0.58158(8) 0.05120(18) Uani d . 1
N N1 0.9283(2) 0.28478(5) 0.6687(2) 0.0368(4) Uani d . 1
N N2 0.8931(2) 0.25535(5) 0.5185(2) 0.0368(4) Uani d D 1
O O1 0.9748(2) 0.30053(5) 1.0131(2) 0.0538(4) Uani d . 1
H H1 0.9791 0.2855 0.9244 0.081 Uiso calc R 1
O O2 1.10008(19) 0.20185(4) 0.70363(18) 0.0444(4) Uani d . 1
C C1 0.8785(2) 0.35871(6) 0.7742(3) 0.0344(4) Uani d . 1
C C2 0.9227(3) 0.34426(6) 0.9575(3) 0.0393(5) Uani d . 1
C C3 0.9128(3) 0.37438(7) 1.0959(3) 0.0474(5) Uani d . 1
H H3 0.9382 0.3637 1.2167 0.057 Uiso calc R 1
C C4 0.8661(3) 0.41905(8) 1.0537(3) 0.0513(6) Uani d . 1
H H4 0.8594 0.4386 1.1467 0.062 Uiso calc R 1
C C5 0.8273(3) 0.43664(7) 0.8724(3) 0.0451(5) Uani d . 1
C C6 0.7811(4) 0.48343(8) 0.8286(4) 0.0652(7) Uani d . 1
H H6 0.7739 0.5032 0.9210 0.078 Uiso calc R 1
C C7 0.7473(4) 0.49996(8) 0.6555(5) 0.0782(9) Uani d . 1
H H7 0.7179 0.5309 0.6294 0.094 Uiso calc R 1
C C8 0.7564(4) 0.47067(8) 0.5156(4) 0.0739(8) Uani d . 1
H H8 0.7334 0.4823 0.3966 0.089 Uiso calc R 1
C C9 0.7988(3) 0.42509(7) 0.5512(3) 0.0542(6) Uani d . 1
H H9 0.8043 0.4061 0.4561 0.065 Uiso calc R 1
C C10 0.8341(3) 0.40654(6) 0.7300(3) 0.0388(5) Uani d . 1
C C11 0.8664(3) 0.32609(6) 0.6287(3) 0.0355(4) Uani d . 1
H H11 0.8127 0.3352 0.5037 0.043 Uiso calc R 1
C C12 0.9814(3) 0.21388(6) 0.5489(3) 0.0329(4) Uani d . 1
C C13 0.9258(2) 0.18457(6) 0.3775(3) 0.0317(4) Uani d . 1
C C14 0.8905(3) 0.13760(6) 0.3788(3) 0.0348(4) Uani d . 1
C C15 0.8421(3) 0.11196(7) 0.2176(3) 0.0471(5) Uani d . 1
H H15 0.8181 0.0807 0.2204 0.057 Uiso calc R 1
C C16 0.8291(3) 0.13237(8) 0.0521(3) 0.0529(6) Uani d . 1
H H16 0.7964 0.1148 -0.0565 0.064 Uiso calc R 1
C C17 0.8642(3) 0.17866(7) 0.0464(3) 0.0501(5) Uani d . 1
H H17 0.8559 0.1924 -0.0654 0.060 Uiso calc R 1
C C18 0.9117(3) 0.20441(6) 0.2079(3) 0.0396(5) Uani d . 1
H H18 0.9349 0.2357 0.2037 0.048 Uiso calc R 1
H H2 0.799(2) 0.2634(6) 0.4086(18) 0.047(6) Uiso d D 1

loop_
_atom_site_aniso_label
_atom_site_aniso_U_11
_atom_site_aniso_U_22
_atom_site_aniso_U_33
_atom_site_aniso_U_12
_atom_site_aniso_U_13
_atom_site_aniso_U_23
Cl1 0.0587(3) 0.0436(3) 0.0540(4) -0.0002(2) 0.0242(3) 0.0116(2)
N1 0.0399(9) 0.0341(8) 0.0326(9) 0.0012(7) 0.0095(7) -0.0065(7)
N2 0.0402(9) 0.0344(8) 0.0278(9) 0.0059(7) 0.0039(7) -0.0035(7)
O1 0.0788(11) 0.0439(8) 0.0389(9) 0.0039(8) 0.0224(8) 0.0056(7)
O2 0.0500(8) 0.0404(7) 0.0294(8) 0.0053(6) -0.0006(6) 0.0002(6)
C1 0.0308(9) 0.0349(10) 0.0356(11) -0.0021(8) 0.0105(8) -0.0039(8)
C2 0.0366(10) 0.0419(11) 0.0401(12) -0.0046(9) 0.0154(9) -0.0041(9)
C3 0.0508(12) 0.0563(13) 0.0383(12) -0.0091(10) 0.0205(10) -0.0107(10)
C4 0.0491(12) 0.0551(13) 0.0530(15) -0.0102(10) 0.0228(11) -0.0247(11)
C5 0.0374(11) 0.0402(11) 0.0547(14) -0.0054(9) 0.0141(10) -0.0149(10)
C6 0.0664(16) 0.0421(13) 0.079(2) 0.0021(11) 0.0187(14) -0.0185(13)
C7 0.092(2) 0.0353(13) 0.094(2) 0.0088(12) 0.0198(18) 0.0016(14)
C8 0.096(2) 0.0482(14) 0.0684(19) 0.0107(13) 0.0212(15) 0.0119(13)
C9 0.0691(15) 0.0403(12) 0.0506(14) 0.0050(10) 0.0196(12) 0.0016(10)
C10 0.0328(10) 0.0354(10) 0.0457(12) -0.0023(8) 0.0120(9) -0.0045(9)
C11 0.0353(10) 0.0362(10) 0.0318(10) -0.0013(8) 0.0089(8) -0.0015(8)
C12 0.0338(10) 0.0324(9) 0.0301(10) -0.0017(8) 0.0093(8) 0.0010(8)
C13 0.0293(9) 0.0341(9) 0.0285(10) 0.0028(8) 0.0074(8) -0.0017(8)
C14 0.0318(9) 0.0339(10) 0.0361(11) 0.0023(8) 0.0097(8) 0.0005(8)
C15 0.0470(12) 0.0372(11) 0.0528(14) -0.0003(9) 0.0139(10) -0.0097(10)
C16 0.0553(13) 0.0575(14) 0.0384(13) 0.0062(11) 0.0091(10) -0.0156(11)
C17 0.0575(13) 0.0597(14) 0.0326(12) 0.0077(11) 0.0163(10) 0.0002(10)
C18 0.0434(11) 0.0378(10) 0.0355(11) 0.0037(9) 0.0124(9) 0.0013(9)

loop_
_atom_type_symbol
_atom_type_description
_atom_type_scat_dispersion_real
_atom_type_scat_dispersion_imag
_atom_type_scat_source
C C 0.0033 0.0016 'International Tables Vol C Tables 4.2.6.8 and 6.1.1.4'
H H 0.0000 0.0000 'International Tables Vol C Tables 4.2.6.8 and 6.1.1.4'
N N 0.0061 0.0033 'International Tables Vol C Tables 4.2.6.8 and 6.1.1.4'
O O 0.0106 0.0060 'International Tables Vol C Tables 4.2.6.8 and 6.1.1.4'
Cl Cl 0.1484 0.1585 'International Tables Vol C Tables 4.2.6.8 and 6.1.1.4'

loop_
_geom_angle_atom_site_label_1
_geom_angle_atom_site_label_2
_geom_angle_atom_site_label_3
_geom_angle
C11 N1 N2 116.37(16)
C12 N2 N1 119.02(15)
C12 N2 H2 123.0(13)
N1 N2 H2 117.4(13)
C2 O1 H1 109.5
C2 C1 C10 118.55(17)
C2 C1 C11 120.65(17)
C10 C1 C11 120.71(17)
O1 C2 C1 122.49(17)
O1 C2 C3 116.01(18)
C1 C2 C3 121.50(19)
C4 C3 C2 120.0(2)
C4 C3 H3 120.0
C2 C3 H3 120.0
C3 C4 C5 121.66(19)
C3 C4 H4 119.2
C5 C4 H4 119.2
C4 C5 C6 121.8(2)
C4 C5 C10 119.08(19)
C6 C5 C10 119.1(2)
C7 C6 C5 121.2(2)
C7 C6 H6 119.4
C5 C6 H6 119.4
C6 C7 C8 119.9(2)
C6 C7 H7 120.0
C8 C7 H7 120.0
C9 C8 C7 120.9(3)
C9 C8 H8 119.6
C7 C8 H8 119.6
C8 C9 C10 120.8(2)
C8 C9 H9 119.6
C10 C9 H9 119.6
C9 C10 C5 118.02(18)
C9 C10 C1 122.90(18)
C5 C10 C1 119.08(19)
N1 C11 C1 121.25(18)
N1 C11 H11 119.4
C1 C11 H11 119.4
O2 C12 N2 122.65(17)
O2 C12 C13 123.31(16)
N2 C12 C13 114.02(15)
C14 C13 C18 117.70(17)
C14 C13 C12 123.07(17)
C18 C13 C12 119.22(16)
C15 C14 C13 120.87(19)
C15 C14 Cl1 117.58(15)
C13 C14 Cl1 121.53(14)
C16 C15 C14 120.25(19)
C16 C15 H15 119.9
C14 C15 H15 119.9
C15 C16 C17 120.3(2)
C15 C16 H16 119.8
C17 C16 H16 119.8
C16 C17 C18 119.4(2)
C16 C17 H17 120.3
C18 C17 H17 120.3
C17 C18 C13 121.45(18)
C17 C18 H18 119.3
C13 C18 H18 119.3

loop_
_geom_bond_atom_site_label_1
_geom_bond_atom_site_label_2
_geom_bond_distance
Cl1 C14 1.737(2)
N1 C11 1.282(2)
N1 N2 1.383(2)
N2 C12 1.347(2)
N2 H2 0.896(9)
O1 C2 1.353(2)
O1 H1 0.8200
O2 C12 1.229(2)
C1 C2 1.388(3)
C1 C10 1.443(3)
C1 C11 1.445(3)
C2 C3 1.402(3)
C3 C4 1.354(3)
C3 H3 0.9300
C4 C5 1.411(3)
C4 H4 0.9300
C5 C6 1.415(3)
C5 C10 1.418(3)
C6 C7 1.348(4)
C6 H6 0.9300
C7 C8 1.394(4)
C7 H7 0.9300
C8 C9 1.368(3)
C8 H8 0.9300
C9 C10 1.408(3)
C9 H9 0.9300
C11 H11 0.9300
C12 C13 1.493(2)
C13 C14 1.394(2)
C13 C18 1.395(3)
C14 C15 1.375(3)
C15 C16 1.375(3)
C15 H15 0.9300
C16 C17 1.377(3)
C16 H16 0.9300
C17 C18 1.379(3)
C17 H17 0.9300
C18 H18 0.9300

loop_
_geom_hbond_atom_site_label_D
_geom_hbond_atom_site_label_H
_geom_hbond_atom_site_label_A
_geom_hbond_site_symmetry_A
_geom_hbond_distance_DH
_geom_hbond_distance_HA
_geom_hbond_distance_DA
_geom_hbond_angle_DHA
N2 H2 O2 4_565 0.896(9) 1.972(11) 2.842(2) 163.5(18)
O1 H1 N1 . 0.82 1.86 2.581(2) 146.2

loop_
_cod_related_entry_id
_cod_related_entry_database
_cod_related_entry_code
1 ChemSpider 12230744
